data_1564069
loop_
_publ_author_name
'Ayyannan, Ganesan'
'Mohanraj, Maruthachalam'
'Gopiraman, Mayakrishnan'
'Uthayamalar, Ramasamy'
'Raja, Gunasekaran'
'Bhuvanesh, Nanjan'
'Nandhakumar, Raju'
'Jayabalakrishnan, Chinnasamy'

_publ_section_title
;
 New Palladium(II) complexes with ONO chelated hydrazone ligand:
 Synthesis, characterization, DNA/BSA interaction, antioxidant and
 cytotoxicity
;
_journal_name_full 'Inorganica Chimica Acta'
_journal_page_first 119868
_journal_paper_doi 10.1016/j.ica.2020.119868
_journal_volume 512
_journal_year 2020
_chemical_formula_moiety 'C14 H9 Cl3 N2 O2'
_chemical_formula_sum 'C14 H9 Cl3 N2 O2'
_chemical_formula_weight 343.58
_space_group_IT_number 15
_space_group_name_Hall '-C 2yc'
_space_group_name_H-M_alt 'C 1 2/c 1'
_symmetry_cell_setting monoclinic
_symmetry_space_group_name_H-M 'C 1 2/c 1'
_atom_sites_solution_hydrogens geom
_atom_sites_solution_primary direct
_atom_sites_solution_secondary difmap
_audit_creation_method SHELXL-97
_cell_angle_alpha 90.00
_cell_angle_beta 111.626(6)
_cell_angle_gamma 90.00
_cell_formula_units_Z 8
_cell_length_a 26.612(3)
_cell_length_b 6.4992(6)
_cell_length_c 18.059(2)
_cell_measurement_reflns_used 5226
_cell_measurement_temperature 296(2)
_cell_measurement_theta_max 56.389
_cell_measurement_theta_min 4.755
_cell_volume 2903.6(5)
_computing_cell_refinement 'APEX2/SAINT (Bruker, 2004)'
_computing_data_collection 'APEX2 (Bruker, 2004)'
_computing_data_reduction 'SAINT/XPREP (Bruker, 2004)'
_computing_molecular_graphics 'ORTEP3 (Farrugia, 1997) and Mercury (Bruno et al., 2002)'
_computing_publication_material 'SHELXL-97 (Sheldrick, 1997)'
_computing_structure_refinement 'SHELXL-97 (Sheldrick, 1997)'
_computing_structure_solution 'SIR92 (Altornare et al., 1993)'
_diffrn_ambient_temperature 296(2)
_diffrn_measured_fraction_theta_full 0.994
_diffrn_measured_fraction_theta_max 0.994
_diffrn_measurement_device_type 'Bruker axs kappa apex2 CCD Diffractometer'
_diffrn_measurement_method '\w and \f scan'
_diffrn_radiation_monochromator graphite
_diffrn_radiation_source 'fine-focus sealed tube'
_diffrn_radiation_type MoK\a
_diffrn_radiation_wavelength 0.71073
_diffrn_reflns_av_R_equivalents 0.0189
_diffrn_reflns_av_sigmaI/netI 0.0225
_diffrn_reflns_limit_h_max 34
_diffrn_reflns_limit_h_min -35
_diffrn_reflns_limit_k_max 8
_diffrn_reflns_limit_k_min -8
_diffrn_reflns_limit_l_max 24
_diffrn_reflns_limit_l_min -24
_diffrn_reflns_number 10809
_diffrn_reflns_theta_full 28.26
_diffrn_reflns_theta_max 28.26
_diffrn_reflns_theta_min 2.43
_exptl_absorpt_coefficient_mu 0.635
_exptl_absorpt_correction_T_max 0.8323
_exptl_absorpt_correction_T_min 0.7419
_exptl_absorpt_correction_type multi-scan
_exptl_absorpt_process_details 'SADABS (Bruker, 1999)'
_exptl_crystal_colour orange
_exptl_crystal_density_diffrn 1.572
_exptl_crystal_density_method 'not measured'
_exptl_crystal_description block
_exptl_crystal_F_000 1392
_exptl_crystal_size_max 0.50
_exptl_crystal_size_mid 0.35
_exptl_crystal_size_min 0.30
_refine_diff_density_max 0.280
_refine_diff_density_min -0.414
_refine_diff_density_rms 0.088
_refine_ls_extinction_method none
_refine_ls_goodness_of_fit_ref 1.021
_refine_ls_hydrogen_treatment mixed
_refine_ls_matrix_type full
_refine_ls_number_parameters 193
_refine_ls_number_reflns 3581
_refine_ls_number_restraints 0
_refine_ls_restrained_S_all 1.021
_refine_ls_R_factor_all 0.0501
_refine_ls_R_factor_gt 0.0390
_refine_ls_shift/su_max 0.001
_refine_ls_shift/su_mean 0.000
_refine_ls_structure_factor_coef Fsqd
_refine_ls_weighting_details 'calc w=1/[\s^2^(Fo^2^)+(0.0592P)^2^+2.1616P] where P=(Fo^2^+2Fc^2^)/3'
_refine_ls_weighting_scheme calc
_refine_ls_wR_factor_gt 0.1030
_refine_ls_wR_factor_ref 0.1122
_reflns_number_gt 2939
_reflns_number_total 3581
_reflns_threshold_expression >2sigma(I)
_cod_data_source_file ICA-2020-512-119868.cif
_cod_data_source_block 1
_cod_original_sg_symbol_H-M C2/c
_cod_database_code 1564069

loop_
_symmetry_equiv_pos_as_xyz
'x, y, z'
'-x, y, -z+1/2'
'x+1/2, y+1/2, z'
'-x+1/2, y+1/2, -z+1/2'
'-x, -y, -z'
'x, -y, z-1/2'
'-x+1/2, -y+1/2, -z'
'x+1/2, -y+1/2, z-1/2'

loop_
_atom_site_label
_atom_site_type_symbol
_atom_site_fract_x
_atom_site_fract_y
_atom_site_fract_z
_atom_site_U_iso_or_equiv
_atom_site_adp_type
_atom_site_occupancy
_atom_site_symmetry_multiplicity
_atom_site_calc_flag
_atom_site_refinement_flags
_atom_site_disorder_assembly
_atom_site_disorder_group
Cl1 Cl 0.43396(2) 0.45904(8) 0.62610(4) 0.0644(2) Uani 1 1 d . . .
Cl2 Cl 0.42572(3) 1.13971(9) 0.25205(3) 0.06336(18) Uani 1 1 d . . .
Cl3 Cl 0.25589(2) 0.90586(9) 0.32381(4) 0.05922(17) Uani 1 1 d . . .
O1 O 0.46185(6) -0.09848(19) 0.55659(9) 0.0465(3) Uani 1 1 d . . .
O2 O 0.32253(5) 0.5555(2) 0.39867(9) 0.0439(3) Uani 1 1 d . . .
N1 N 0.44665(6) 0.1866(2) 0.48302(9) 0.0382(3) Uani 1 1 d . . .
H1N H 0.4760 0.1676 0.4743 0.046 Uiso 1 1 calc R . .
N2 N 0.41368(6) 0.3484(2) 0.44681(9) 0.0346(3) Uani 1 1 d . . .
C3 C 0.29809(8) 0.1663(4) 0.59826(13) 0.0535(5) Uani 1 1 d . . .
H3 H 0.2680 0.1888 0.6116 0.064 Uiso 1 1 calc R . .
C4 C 0.30180(9) -0.0109(4) 0.55905(14) 0.0553(5) Uani 1 1 d . . .
H4 H 0.2746 -0.1092 0.5470 0.066 Uiso 1 1 calc R . .
C5 C 0.34596(8) -0.0434(3) 0.53748(11) 0.0448(4) Uani 1 1 d . . .
H5 H 0.3484 -0.1643 0.5114 0.054 Uiso 1 1 calc R . .
C6 C 0.38677(7) 0.1032(2) 0.55445(10) 0.0320(3) Uani 1 1 d . . .
C7 C 0.43436(7) 0.0567(2) 0.53189(10) 0.0337(3) Uani 1 1 d . . .
C8 C 0.43190(7) 0.4726(3) 0.40785(10) 0.0345(4) Uani 1 1 d . . .
H8 H 0.4657 0.4491 0.4054 0.041 Uiso 1 1 calc R . .
C9 C 0.40049(6) 0.6498(2) 0.36742(10) 0.0317(3) Uani 1 1 d . . .
C14 C 0.34751(6) 0.6841(2) 0.36500(10) 0.0328(3) Uani 1 1 d . . .
C13 C 0.32073(7) 0.8608(3) 0.32714(11) 0.0378(4) Uani 1 1 d . . .
C12 C 0.34450(8) 1.0010(3) 0.29319(11) 0.0436(4) Uani 1 1 d . . .
H12 H 0.3260 1.1190 0.2688 0.052 Uiso 1 1 calc R . .
C1 C 0.38264(7) 0.2778(3) 0.59586(11) 0.0364(4) Uani 1 1 d . . .
C2 C 0.33859(8) 0.3102(3) 0.61781(13) 0.0484(5) Uani 1 1 d . . .
H2 H 0.3365 0.4284 0.6456 0.058 Uiso 1 1 calc R . .
C10 C 0.42401(7) 0.7908(3) 0.33177(10) 0.0374(4) Uani 1 1 d . . .
H10 H 0.4586 0.7675 0.3323 0.045 Uiso 1 1 calc R . .
C11 C 0.39609(8) 0.9640(3) 0.29590(11) 0.0403(4) Uani 1 1 d . . .
H2O H 0.3447(11) 0.471(4) 0.4204(15) 0.061 Uiso 1 1 d . . .

loop_
_atom_site_aniso_label
_atom_site_aniso_U_11
_atom_site_aniso_U_22
_atom_site_aniso_U_33
_atom_site_aniso_U_23
_atom_site_aniso_U_13
_atom_site_aniso_U_12
Cl1 0.0664(4) 0.0480(3) 0.1003(5) -0.0336(3) 0.0558(3) -0.0201(2)
Cl2 0.0833(4) 0.0542(3) 0.0571(3) 0.0181(2) 0.0312(3) -0.0109(3)
Cl3 0.0369(2) 0.0590(3) 0.0784(4) -0.0017(3) 0.0174(2) 0.0146(2)
O1 0.0540(8) 0.0336(6) 0.0642(9) 0.0144(6) 0.0362(7) 0.0158(6)
O2 0.0366(7) 0.0392(7) 0.0628(9) 0.0073(6) 0.0263(6) 0.0037(5)
N1 0.0432(8) 0.0322(7) 0.0500(9) 0.0099(6) 0.0297(7) 0.0148(6)
N2 0.0395(7) 0.0291(6) 0.0406(8) 0.0052(6) 0.0211(6) 0.0098(6)
C3 0.0384(10) 0.0726(14) 0.0573(12) -0.0004(11) 0.0266(9) 0.0010(9)
C4 0.0436(11) 0.0674(13) 0.0577(13) -0.0068(11) 0.0220(10) -0.0185(10)
C5 0.0490(10) 0.0433(10) 0.0441(10) -0.0071(8) 0.0194(9) -0.0068(8)
C6 0.0350(8) 0.0304(7) 0.0340(8) 0.0041(6) 0.0167(7) 0.0042(6)
C7 0.0385(8) 0.0272(7) 0.0406(9) 0.0000(6) 0.0208(7) 0.0046(6)
C8 0.0344(8) 0.0338(8) 0.0413(9) 0.0041(7) 0.0209(7) 0.0073(6)
C9 0.0335(8) 0.0310(8) 0.0326(8) 0.0017(6) 0.0143(6) 0.0029(6)
C14 0.0333(8) 0.0303(7) 0.0362(8) -0.0025(6) 0.0146(7) 0.0008(6)
C13 0.0333(8) 0.0371(8) 0.0393(9) -0.0029(7) 0.0091(7) 0.0063(7)
C12 0.0515(11) 0.0345(9) 0.0374(9) 0.0041(7) 0.0077(8) 0.0080(8)
C1 0.0372(8) 0.0322(8) 0.0457(9) -0.0007(7) 0.0222(7) 0.0023(7)
C2 0.0476(10) 0.0484(10) 0.0603(12) -0.0035(9) 0.0330(10) 0.0074(9)
C10 0.0390(9) 0.0403(9) 0.0364(9) 0.0043(7) 0.0179(7) 0.0014(7)
C11 0.0505(10) 0.0366(9) 0.0331(8) 0.0056(7) 0.0145(8) -0.0039(8)

loop_
_atom_type_symbol
_atom_type_description
_atom_type_scat_dispersion_real
_atom_type_scat_dispersion_imag
_atom_type_scat_source
C C 0.0033 0.0016 'International Tables Vol C Tables 4.2.6.8 and 6.1.1.4'
H H 0.0000 0.0000 'International Tables Vol C Tables 4.2.6.8 and 6.1.1.4'
N N 0.0061 0.0033 'International Tables Vol C Tables 4.2.6.8 and 6.1.1.4'
O O 0.0106 0.0060 'International Tables Vol C Tables 4.2.6.8 and 6.1.1.4'
Cl Cl 0.1484 0.1585 'International Tables Vol C Tables 4.2.6.8 and 6.1.1.4'

loop_
_geom_angle_atom_site_label_1
_geom_angle_atom_site_label_2
_geom_angle_atom_site_label_3
_geom_angle
_geom_angle_site_symmetry_1
_geom_angle_site_symmetry_3
C14 O2 H2O 104.7(19) . .
C7 N1 N2 121.76(13) . .
C7 N1 H1N 119.1 . .
N2 N1 H1N 119.1 . .
C8 N2 N1 116.17(13) . .
C2 C3 C4 120.34(17) . .
C2 C3 H3 119.8 . .
C4 C3 H3 119.8 . .
C3 C4 C5 120.19(19) . .
C3 C4 H4 119.9 . .
C5 C4 H4 119.9 . .
C4 C5 C6 120.55(18) . .
C4 C5 H5 119.7 . .
C6 C5 H5 119.7 . .
C1 C6 C5 117.96(15) . .
C1 C6 C7 123.75(15) . .
C5 C6 C7 118.15(15) . .
O1 C7 N1 119.78(14) . .
O1 C7 C6 121.12(14) . .
N1 C7 C6 119.09(14) . .
N2 C8 C9 120.85(14) . .
N2 C8 H8 119.6 . .
C9 C8 H8 119.6 . .
C10 C9 C14 119.66(15) . .
C10 C9 C8 118.72(14) . .
C14 C9 C8 121.61(14) . .
O2 C14 C13 119.10(15) . .
O2 C14 C9 122.84(15) . .
C13 C14 C9 118.05(15) . .
C12 C13 C14 121.98(16) . .
C12 C13 Cl3 119.28(14) . .
C14 C13 Cl3 118.73(14) . .
C13 C12 C11 119.00(16) . .
C13 C12 H12 120.5 . .
C11 C12 H12 120.5 . .
C2 C1 C6 121.52(17) . .
C2 C1 Cl1 117.31(14) . .
C6 C1 Cl1 121.11(12) . .
C3 C2 C1 119.39(18) . .
C3 C2 H2 120.3 . .
C1 C2 H2 120.3 . .
C11 C10 C9 120.01(16) . .
C11 C10 H10 120.0 . .
C9 C10 H10 120.0 . .
C10 C11 C12 121.28(16) . .
C10 C11 Cl2 119.80(15) . .
C12 C11 Cl2 118.92(14) . .

loop_
_geom_bond_atom_site_label_1
_geom_bond_atom_site_label_2
_geom_bond_distance
_geom_bond_site_symmetry_2
Cl1 C1 1.7323(18) .
Cl2 C11 1.7357(18) .
Cl3 C13 1.7294(18) .
O1 C7 1.229(2) .
O2 C14 1.344(2) .
O2 H2O 0.80(3) .
N1 C7 1.346(2) .
N1 N2 1.3713(19) .
N1 H1N 0.8600 .
N2 C8 1.278(2) .
C3 C2 1.371(3) .
C3 C4 1.374(3) .
C3 H3 0.9300 .
C4 C5 1.384(3) .
C4 H4 0.9300 .
C5 C6 1.392(2) .
C5 H5 0.9300 .
C6 C1 1.386(2) .
C6 C7 1.497(2) .
C8 C9 1.452(2) .
C8 H8 0.9300 .
C9 C10 1.394(2) .
C9 C14 1.412(2) .
C14 C13 1.391(2) .
C13 C12 1.376(3) .
C12 C11 1.377(3) .
C12 H12 0.9300 .
C1 C2 1.385(2) .
C2 H2 0.9300 .
C10 C11 1.373(2) .
C10 H10 0.9300 .

loop_
_geom_torsion_atom_site_label_1
_geom_torsion_atom_site_label_2
_geom_torsion_atom_site_label_3
_geom_torsion_atom_site_label_4
_geom_torsion
_geom_torsion_site_symmetry_1
_geom_torsion_site_symmetry_2
_geom_torsion_site_symmetry_3
_geom_torsion_site_symmetry_4
C7 N1 N2 C8 173.58(17) . . . .
C2 C3 C4 C5 -1.4(4) . . . .
C3 C4 C5 C6 -0.6(3) . . . .
C4 C5 C6 C1 2.3(3) . . . .
C4 C5 C6 C7 178.18(18) . . . .
N2 N1 C7 O1 172.42(16) . . . .
N2 N1 C7 C6 -6.9(3) . . . .
C1 C6 C7 O1 118.9(2) . . . .
C5 C6 C7 O1 -56.7(2) . . . .
C1 C6 C7 N1 -61.8(2) . . . .
C5 C6 C7 N1 122.54(18) . . . .
N1 N2 C8 C9 -179.75(15) . . . .
N2 C8 C9 C10 174.29(17) . . . .
N2 C8 C9 C14 -4.3(3) . . . .
C10 C9 C14 O2 -179.43(16) . . . .
C8 C9 C14 O2 -0.8(3) . . . .
C10 C9 C14 C13 -0.5(2) . . . .
C8 C9 C14 C13 178.08(15) . . . .
O2 C14 C13 C12 178.42(16) . . . .
C9 C14 C13 C12 -0.5(3) . . . .
O2 C14 C13 Cl3 -0.9(2) . . . .
C9 C14 C13 Cl3 -179.81(13) . . . .
C14 C13 C12 C11 0.8(3) . . . .
Cl3 C13 C12 C11 -179.87(14) . . . .
C5 C6 C1 C2 -2.0(3) . . . .
C7 C6 C1 C2 -177.65(17) . . . .
C5 C6 C1 Cl1 175.09(14) . . . .
C7 C6 C1 Cl1 -0.6(2) . . . .
C4 C3 C2 C1 1.7(3) . . . .
C6 C1 C2 C3 0.0(3) . . . .
Cl1 C1 C2 C3 -177.15(17) . . . .
C14 C9 C10 C11 1.3(3) . . . .
C8 C9 C10 C11 -177.39(16) . . . .
C9 C10 C11 C12 -1.0(3) . . . .
C9 C10 C11 Cl2 179.67(14) . . . .
C13 C12 C11 C10 -0.1(3) . . . .
C13 C12 C11 Cl2 179.29(14) . . . .
